data_4506892
loop_
_publ_author_name
'Guo, Qianqian'
'Xu, Chunying'
'Zhao, Bei'
'Jia, Yanyuan'
'Hou, Hongwei'
'Fan, Yaoting'

_publ_section_title
;
 Syntheses, Characterizations, and Properties of Five Interpenetrating
 Complexes Based on 1,4-Benzenedicarboxylic Acid and a Series of
 Benzimidazole-Based Linkers
;
_journal_issue 11
_journal_name_full 'Crystal Growth &amp; Design'
_journal_page_first 5439
_journal_paper_doi 10.1021/cg3010272
_journal_volume 12
_journal_year 2012
_chemical_formula_moiety 'C37 H36 N4 O10 Zn2'
_chemical_formula_sum 'C37 H36 N4 O10 Zn2'
_chemical_formula_weight 827.44
_chemical_name_systematic
; 
 ? 
;
_space_group_IT_number 14
_symmetry_cell_setting monoclinic
_symmetry_space_group_name_Hall '-P 2ybc'
_symmetry_space_group_name_H-M 'P 1 21/c 1'
_atom_sites_solution_hydrogens geom
_atom_sites_solution_primary direct
_atom_sites_solution_secondary difmap
_audit_creation_method SHELXL-97
_cell_angle_alpha 90.00
_cell_angle_beta 93.95(3)
_cell_angle_gamma 90.00
_cell_formula_units_Z 4
_cell_length_a 11.622(2)
_cell_length_b 17.483(4)
_cell_length_c 17.525(4)
_cell_measurement_reflns_used 5585
_cell_measurement_temperature 293(2)
_cell_measurement_theta_max 27.8406
_cell_measurement_theta_min 2.1076
_cell_volume 3552.4(13)
_computing_cell_refinement 'CrystalClear (Rigaku/MSC Inc., 2006)'
_computing_data_collection 'CrystalClear (Rigaku/MSC Inc., 2006)'
_computing_data_reduction 'CrystalClear (Rigaku/MSC Inc., 2006)'
_computing_molecular_graphics SHELXTL
_computing_publication_material SHELXTL
_computing_structure_refinement 'SHELXL-97 (Sheldrick, 1997)'
_computing_structure_solution 'SHELXS-97 (Sheldrick, 1990)'
_diffrn_ambient_temperature 293(2)
_diffrn_detector_area_resol_mean 28.5714
_diffrn_measured_fraction_theta_full 0.971
_diffrn_measured_fraction_theta_max 0.971
_diffrn_measurement_device_type 'Rigaku Saturn'
_diffrn_measurement_method \w
_diffrn_radiation_monochromator graphite
_diffrn_radiation_source 'fine-focus sealed tube'
_diffrn_radiation_type MoK\a
_diffrn_radiation_wavelength 0.71073
_diffrn_reflns_av_R_equivalents 0.1073
_diffrn_reflns_av_sigmaI/netI 0.1801
_diffrn_reflns_limit_h_max 13
_diffrn_reflns_limit_h_min -10
_diffrn_reflns_limit_k_max 20
_diffrn_reflns_limit_k_min -19
_diffrn_reflns_limit_l_max 20
_diffrn_reflns_limit_l_min -13
_diffrn_reflns_number 14917
_diffrn_reflns_theta_full 25.00
_diffrn_reflns_theta_max 25.00
_diffrn_reflns_theta_min 2.33
_exptl_absorpt_coefficient_mu 1.416
_exptl_absorpt_correction_T_max 1.0000
_exptl_absorpt_correction_T_min 0.7328
_exptl_absorpt_correction_type multi-scan
_exptl_absorpt_process_details 'Jacobson, R. (1998) Private communication'
_exptl_crystal_colour Colourless
_exptl_crystal_density_diffrn 1.547
_exptl_crystal_density_method 'not measured'
_exptl_crystal_description Prism
_exptl_crystal_F_000 1704
_exptl_crystal_size_max 0.18
_exptl_crystal_size_mid 0.16
_exptl_crystal_size_min 0.12
_refine_diff_density_max 0.560
_refine_diff_density_min -0.453
_refine_diff_density_rms 0.087
_refine_ls_extinction_method SHELXL
_refine_ls_goodness_of_fit_ref 1.022
_refine_ls_hydrogen_treatment mixed
_refine_ls_matrix_type full
_refine_ls_number_parameters 492
_refine_ls_number_reflns 6073
_refine_ls_number_restraints 8
_refine_ls_restrained_S_all 1.021
_refine_ls_R_factor_all 0.1788
_refine_ls_R_factor_gt 0.0909
_refine_ls_shift/su_max 0.000
_refine_ls_shift/su_mean 0.000
_refine_ls_structure_factor_coef Fsqd
_refine_ls_weighting_details 'calc w=1/[\s^2^(Fo^2^)+(0.0223P)^2^+0.0000P] where P=(Fo^2^+2Fc^2^)/3'
_refine_ls_weighting_scheme calc
_refine_ls_wR_factor_gt 0.1029
_refine_ls_wR_factor_ref 0.1332
_reflns_number_gt 3064
_reflns_number_total 6073
_reflns_threshold_expression >2sigma(I)
_cod_data_source_file cg3010272_si_002.cif
_cod_data_source_block 5
_cod_depositor_comments
;
The following automatic conversions were performed:

'_symmetry_cell_setting' value 'Monoclinic' changed to 'monoclinic'
according to /home/saulius/struct/CIF-dictionaries/cif_core.dic
dictionary named 'cif_core.dic' version 2.4.2 from
2011-04-26.

'_exptl_absorpt_correction_type' value 'Multi-scan'
changed to 'multi-scan' according to
/home/saulius/struct/CIF-dictionaries/cif_core.dic dictionary named
'cif_core.dic' version 2.4.2 from 2011-04-26.

Automatic conversion script
Id: cif_fix_values 1891 2012-01-12 08:04:46Z andrius 
;
_cod_original_cell_volume 3552.3(12)
_cod_original_sg_symbol_H-M 'P 21/c'
_cod_database_code 4506892

loop_
_symmetry_equiv_pos_as_xyz
'x, y, z'
'-x, y+1/2, -z+1/2'
'-x, -y, -z'
'x, -y-1/2, z-1/2'

loop_
_atom_site_label
_atom_site_type_symbol
_atom_site_fract_x
_atom_site_fract_y
_atom_site_fract_z
_atom_site_U_iso_or_equiv
_atom_site_adp_type
_atom_site_occupancy
_atom_site_symmetry_multiplicity
_atom_site_calc_flag
_atom_site_refinement_flags
Zn1 Zn 1.32900(9) 0.42047(5) 0.47646(5) 0.0402(3) Uani 1 1 d D
Zn2 Zn 0.16964(9) 0.49067(5) 0.10078(5) 0.0422(3) Uani 1 1 d D
N1 N 1.1595(6) 0.4290(3) 0.4442(3) 0.0361(17) Uani 1 1 d .
N2 N 0.9942(7) 0.4731(4) 0.3942(4) 0.056(2) Uani 1 1 d .
N3 N 0.3368(7) 0.4631(4) 0.1059(4) 0.051(2) Uani 1 1 d .
N4 N 0.5258(8) 0.4669(6) 0.1337(5) 0.088(3) Uani 1 1 d .
O1 O 1.5347(6) 0.3771(4) 0.5862(4) 0.085(2) Uani 1 1 d .
O2 O 1.3460(6) 0.3521(3) 0.5636(3) 0.0593(19) Uani 1 1 d .
O3 O 1.5732(6) 0.0939(4) 0.8677(3) 0.074(2) Uani 1 1 d .
O4 O 1.3865(6) 0.1164(3) 0.8811(3) 0.0630(19) Uani 1 1 d .
O5 O 0.0948(6) 0.4128(3) 0.1583(4) 0.069(2) Uani 1 1 d .
O6 O -0.0831(6) 0.3961(3) 0.1051(3) 0.070(2) Uani 1 1 d .
O7 O 0.0239(6) 0.1160(3) 0.4111(4) 0.074(2) Uani 1 1 d .
O8 O -0.1468(5) 0.0875(3) 0.3503(3) 0.0536(18) Uani 1 1 d .
O9 O 1.3755(5) 0.5255(3) 0.5035(3) 0.0439(15) Uani 1 1 d D
O10 O 0.1303(5) 0.4909(3) -0.0108(3) 0.0458(15) Uani 1 1 d D
C1 C 1.4452(10) 0.3432(5) 0.5987(5) 0.048(3) Uani 1 1 d .
C2 C 1.4526(8) 0.2843(4) 0.6627(4) 0.038(2) Uani 1 1 d .
C3 C 1.3552(9) 0.2494(5) 0.6857(6) 0.071(3) Uani 1 1 d .
H3 H 1.2832 0.2598 0.6614 0.086 Uiso 1 1 calc R
C4 C 1.3668(9) 0.1975(6) 0.7466(5) 0.077(3) Uani 1 1 d .
H4 H 1.3011 0.1738 0.7627 0.092 Uiso 1 1 calc R
C5 C 1.4712(8) 0.1805(4) 0.7833(4) 0.041(2) Uani 1 1 d .
C6 C 1.4802(9) 0.1256(5) 0.8501(5) 0.048(3) Uani 1 1 d .
C7 C 1.5665(8) 0.2138(4) 0.7566(5) 0.052(3) Uani 1 1 d .
H7 H 1.6391 0.2005 0.7781 0.062 Uiso 1 1 calc R
C8 C 1.5573(8) 0.2670(4) 0.6983(5) 0.049(2) Uani 1 1 d .
H8 H 1.6232 0.2913 0.6831 0.059 Uiso 1 1 calc R
C9 C -0.0014(10) 0.3810(5) 0.1533(5) 0.052(3) Uani 1 1 d .
C10 C -0.0212(8) 0.3197(4) 0.2100(5) 0.044(2) Uani 1 1 d .
C11 C -0.1186(8) 0.2743(4) 0.2028(4) 0.046(2) Uani 1 1 d .
H11 H -0.1755 0.2842 0.1641 0.056 Uiso 1 1 calc R
C12 C -0.1324(8) 0.2134(4) 0.2534(5) 0.048(2) Uani 1 1 d .
H12 H -0.1988 0.1836 0.2486 0.058 Uiso 1 1 calc R
C13 C -0.0464(8) 0.1973(4) 0.3110(4) 0.038(2) Uani 1 1 d .
C14 C -0.0567(10) 0.1286(4) 0.3615(5) 0.052(3) Uani 1 1 d .
C15 C 0.0482(8) 0.2441(5) 0.3170(5) 0.050(2) Uani 1 1 d .
H15 H 0.1060 0.2344 0.3551 0.060 Uiso 1 1 calc R
C16 C 0.0608(8) 0.3053(5) 0.2684(5) 0.052(3) Uani 1 1 d .
H16 H 0.1251 0.3369 0.2752 0.062 Uiso 1 1 calc R
C17 C 1.1693(8) 0.5474(4) 0.3656(5) 0.077(4) Uani 1 1 d .
H17C H 1.1647 0.5928 0.3961 0.116 Uiso 1 1 calc R
H17A H 1.1329 0.5565 0.3156 0.116 Uiso 1 1 calc R
H17B H 1.2487 0.5342 0.3613 0.116 Uiso 1 1 calc R
C18 C 1.1102(8) 0.4841(5) 0.4022(5) 0.047(2) Uani 1 1 d .
C19 C 1.0710(8) 0.3809(4) 0.4646(5) 0.041(2) Uani 1 1 d .
C20 C 1.0764(9) 0.3126(5) 0.5067(5) 0.058(3) Uani 1 1 d .
H20 H 1.1453 0.2932 0.5289 0.070 Uiso 1 1 calc R
C21 C 0.9707(11) 0.2758(6) 0.5127(6) 0.080(4) Uani 1 1 d .
H21 H 0.9703 0.2306 0.5407 0.096 Uiso 1 1 calc R
C22 C 0.8684(11) 0.3018(7) 0.4804(7) 0.095(4) Uani 1 1 d .
H22 H 0.8013 0.2739 0.4860 0.114 Uiso 1 1 calc R
C23 C 0.8631(9) 0.3701(7) 0.4387(6) 0.081(3) Uani 1 1 d .
H23 H 0.7940 0.3895 0.4169 0.098 Uiso 1 1 calc R
C24 C 0.9666(9) 0.4065(6) 0.4323(5) 0.058(3) Uani 1 1 d .
C25 C 0.9075(9) 0.5291(5) 0.3570(6) 0.085(4) Uani 1 1 d .
H25A H 0.8411 0.5326 0.3875 0.102 Uiso 1 1 calc R
H25B H 0.9422 0.5795 0.3551 0.102 Uiso 1 1 calc R
C26 C 0.8703(10) 0.5043(6) 0.2796(6) 0.093(4) Uani 1 1 d .
H26A H 0.8402 0.4526 0.2803 0.112 Uiso 1 1 calc R
H26B H 0.9345 0.5055 0.2471 0.112 Uiso 1 1 calc R
C27 C 0.7737(10) 0.5616(6) 0.2495(6) 0.087(4) Uani 1 1 d .
H27B H 0.8109 0.6098 0.2390 0.105 Uiso 1 1 calc R
H27A H 0.7244 0.5709 0.2910 0.105 Uiso 1 1 calc R
C28 C 0.6864(13) 0.5384(6) 0.1703(8) 0.146(7) Uani 1 1 d .
H28A H 0.6240 0.5749 0.1613 0.175 Uiso 1 1 calc R
H28B H 0.7294 0.5345 0.1250 0.175 Uiso 1 1 calc R
C29 C 0.6486(12) 0.4717(7) 0.1913(7) 0.123(6) Uani 1 1 d .
H29B H 0.6331 0.4710 0.2449 0.148 Uiso 1 1 calc R
H29A H 0.7017 0.4309 0.1808 0.148 Uiso 1 1 calc R
C30 C 0.4069(9) 0.5524(5) 0.2120(5) 0.098(4) Uani 1 1 d .
H30C H 0.4208 0.6026 0.1924 0.146 Uiso 1 1 calc R
H30B H 0.4605 0.5422 0.2549 0.146 Uiso 1 1 calc R
H30A H 0.3296 0.5497 0.2279 0.146 Uiso 1 1 calc R
C31 C 0.4223(10) 0.4939(6) 0.1502(5) 0.064(3) Uani 1 1 d .
C32 C 0.3935(9) 0.4120(5) 0.0590(5) 0.049(2) Uani 1 1 d .
C33 C 0.3436(9) 0.3622(5) 0.0044(5) 0.067(3) Uani 1 1 d .
H33 H 0.2642 0.3602 -0.0066 0.081 Uiso 1 1 calc R
C34 C 0.4182(12) 0.3157(5) -0.0325(6) 0.087(4) Uani 1 1 d .
H34 H 0.3883 0.2807 -0.0686 0.105 Uiso 1 1 calc R
C35 C 0.5370(11) 0.3199(6) -0.0170(6) 0.085(4) Uani 1 1 d .
H35 H 0.5839 0.2884 -0.0444 0.102 Uiso 1 1 calc R
C36 C 0.5886(10) 0.3689(6) 0.0373(6) 0.086(4) Uani 1 1 d .
H36 H 0.6680 0.3716 0.0483 0.103 Uiso 1 1 calc R
C37 C 0.5092(9) 0.4137(6) 0.0740(5) 0.062(3) Uani 1 1 d .
H9A H 1.391(7) 0.560(2) 0.4710(13) 0.093 Uiso 1 1 d D
H9B H 1.401(7) 0.540(2) 0.5476(13) 0.093 Uiso 1 1 d D
H10A H 0.086(5) 0.452(2) -0.018(3) 0.093 Uiso 1 1 d D
H10B H 0.088(5) 0.531(2) -0.018(3) 0.093 Uiso 1 1 d D

loop_
_atom_site_aniso_label
_atom_site_aniso_U_11
_atom_site_aniso_U_22
_atom_site_aniso_U_33
_atom_site_aniso_U_23
_atom_site_aniso_U_13
_atom_site_aniso_U_12
Zn1 0.0425(7) 0.0435(6) 0.0340(5) 0.0010(5) -0.0019(5) 0.0025(5)
Zn2 0.0450(8) 0.0401(6) 0.0413(6) -0.0016(5) 0.0019(5) -0.0007(5)
N1 0.020(4) 0.045(4) 0.041(4) 0.010(3) -0.006(3) 0.005(4)
N2 0.051(6) 0.058(5) 0.057(5) 0.006(4) -0.007(4) 0.011(5)
N3 0.049(6) 0.056(5) 0.049(5) 0.004(4) 0.003(4) -0.002(4)
N4 0.045(7) 0.138(9) 0.077(7) -0.040(6) -0.022(6) -0.013(6)
O1 0.073(7) 0.092(5) 0.089(5) 0.049(4) -0.015(5) -0.017(5)
O2 0.059(5) 0.071(4) 0.047(4) 0.019(3) -0.006(3) 0.010(4)
O3 0.064(6) 0.090(5) 0.067(5) 0.044(4) 0.008(4) 0.026(4)
O4 0.063(6) 0.081(5) 0.046(4) 0.030(3) 0.006(4) -0.006(4)
O5 0.067(6) 0.063(4) 0.079(5) 0.018(4) 0.025(4) -0.021(4)
O6 0.099(7) 0.051(4) 0.058(5) 0.020(3) -0.005(4) -0.020(4)
O7 0.071(6) 0.068(4) 0.079(5) 0.034(4) -0.025(4) -0.009(4)
O8 0.064(5) 0.037(3) 0.058(4) 0.023(3) -0.009(3) -0.014(3)
O9 0.045(4) 0.047(3) 0.039(3) -0.008(3) -0.004(3) -0.013(3)
O10 0.044(4) 0.045(3) 0.047(4) -0.008(3) -0.007(3) 0.005(3)
C1 0.067(9) 0.046(6) 0.031(5) 0.005(4) 0.005(5) 0.001(6)
C2 0.036(6) 0.036(5) 0.041(5) 0.001(4) -0.007(4) 0.000(4)
C3 0.035(7) 0.098(8) 0.080(8) 0.035(6) -0.002(6) 0.004(6)
C4 0.049(8) 0.113(9) 0.068(7) 0.043(6) 0.004(6) -0.013(7)
C5 0.051(7) 0.042(5) 0.030(5) 0.005(4) -0.010(4) -0.004(5)
C6 0.054(8) 0.046(6) 0.046(6) 0.012(5) 0.015(5) -0.002(6)
C7 0.044(7) 0.055(6) 0.056(6) 0.016(5) 0.000(5) -0.004(5)
C8 0.043(7) 0.057(6) 0.048(6) 0.011(5) -0.003(5) -0.006(5)
C9 0.071(9) 0.041(6) 0.048(6) 0.008(5) 0.024(6) 0.009(6)
C10 0.045(7) 0.045(5) 0.041(5) 0.005(4) -0.008(5) -0.006(5)
C11 0.050(7) 0.048(5) 0.039(5) 0.014(4) -0.015(4) 0.003(5)
C12 0.041(7) 0.041(5) 0.061(6) 0.008(5) -0.003(5) -0.009(5)
C13 0.047(7) 0.033(5) 0.034(5) -0.002(4) 0.009(4) 0.002(5)
C14 0.073(9) 0.029(5) 0.053(6) -0.009(5) 0.004(6) 0.004(5)
C15 0.039(7) 0.057(6) 0.052(6) 0.000(5) -0.004(5) 0.001(5)
C16 0.051(7) 0.057(6) 0.049(6) 0.015(5) 0.012(5) -0.011(5)
C17 0.083(10) 0.073(7) 0.070(7) 0.036(6) -0.036(6) -0.028(6)
C18 0.040(7) 0.042(5) 0.058(6) 0.001(5) -0.012(5) -0.002(5)
C19 0.041(7) 0.038(5) 0.044(5) 0.001(4) 0.002(5) -0.005(5)
C20 0.065(8) 0.060(6) 0.048(6) -0.001(5) 0.000(5) -0.012(6)
C21 0.099(12) 0.078(8) 0.061(7) 0.017(6) -0.002(7) -0.056(8)
C22 0.079(11) 0.128(11) 0.080(9) -0.008(8) 0.019(8) -0.051(10)
C23 0.037(8) 0.128(10) 0.078(8) -0.006(7) 0.002(6) -0.014(8)
C24 0.044(7) 0.074(7) 0.056(6) -0.010(5) 0.008(5) -0.009(6)
C25 0.067(9) 0.091(8) 0.093(9) -0.020(7) -0.024(7) 0.018(7)
C26 0.105(12) 0.091(8) 0.081(9) -0.023(7) -0.011(8) -0.003(8)
C27 0.076(10) 0.111(10) 0.073(8) 0.002(7) -0.011(7) -0.025(8)
C28 0.22(2) 0.081(9) 0.156(14) 0.058(10) 0.140(14) 0.047(11)
C29 0.160(16) 0.112(10) 0.106(11) 0.060(9) 0.064(10) 0.062(10)
C30 0.079(10) 0.123(9) 0.090(9) -0.057(7) -0.006(7) 0.000(8)
C31 0.046(8) 0.080(8) 0.066(7) -0.020(6) 0.001(6) 0.010(6)
C32 0.044(7) 0.053(6) 0.050(6) -0.003(5) -0.001(5) 0.011(6)
C33 0.080(9) 0.053(6) 0.065(7) 0.005(5) -0.017(6) 0.022(6)
C34 0.108(12) 0.057(7) 0.092(9) -0.012(6) -0.022(8) 0.031(8)
C35 0.082(11) 0.100(9) 0.075(9) -0.006(7) 0.011(7) 0.040(8)
C36 0.052(9) 0.137(11) 0.069(8) -0.001(8) 0.006(7) 0.032(8)
C37 0.045(8) 0.082(7) 0.058(7) -0.005(6) -0.007(6) 0.006(6)

loop_
_atom_type_symbol
_atom_type_description
_atom_type_scat_dispersion_real
_atom_type_scat_dispersion_imag
_atom_type_scat_source
C C 0.0033 0.0016 'International Tables Vol C Tables 4.2.6.8 and 6.1.1.4'
H H 0.0000 0.0000 'International Tables Vol C Tables 4.2.6.8 and 6.1.1.4'
N N 0.0061 0.0033 'International Tables Vol C Tables 4.2.6.8 and 6.1.1.4'
O O 0.0106 0.0060 'International Tables Vol C Tables 4.2.6.8 and 6.1.1.4'
Zn Zn 0.2839 1.4301 'International Tables Vol C Tables 4.2.6.8 and 6.1.1.4'

loop_
_geom_angle_atom_site_label_1
_geom_angle_atom_site_label_2
_geom_angle_atom_site_label_3
_geom_angle
_geom_angle_site_symmetry_1
_geom_angle_site_symmetry_3
O2 Zn1 O4 116.7(2) . 4_565
O2 Zn1 O9 112.0(2) . .
O4 Zn1 O9 114.2(2) 4_565 .
O2 Zn1 N1 108.1(3) . .
O4 Zn1 N1 99.8(3) 4_565 .
O9 Zn1 N1 104.2(3) . .
O8 Zn2 O5 107.8(3) 2 .
O8 Zn2 O10 114.1(2) 2 .
O5 Zn2 O10 115.8(3) . .
O8 Zn2 N3 110.9(3) 2 .
O5 Zn2 N3 106.1(3) . .
O10 Zn2 N3 101.7(3) . .
C18 N1 C19 106.5(7) . .
C18 N1 Zn1 126.0(6) . .
C19 N1 Zn1 127.4(5) . .
C18 N2 C24 109.2(8) . .
C18 N2 C25 125.3(8) . .
C24 N2 C25 125.2(9) . .
C31 N3 C32 103.7(8) . .
C31 N3 Zn2 127.8(7) . .
C32 N3 Zn2 128.3(6) . .
C31 N4 C37 108.3(9) . .
C31 N4 C29 125.8(9) . .
C37 N4 C29 123.0(10) . .
C1 O2 Zn1 119.6(6) . .
C6 O4 Zn1 140.2(7) . 4_566
C9 O5 Zn2 135.3(7) . .
C14 O8 Zn2 124.4(6) . 2_545
Zn1 O9 H9A 124(2) . .
Zn1 O9 H9B 125(2) . .
H9A O9 H9B 109(3) . .
Zn2 O10 H10A 103(4) . .
Zn2 O10 H10B 103(4) . .
H10A O10 H10B 107(3) . .
O1 C1 O2 126.9(9) . .
O1 C1 C2 116.9(9) . .
O2 C1 C2 116.2(9) . .
C8 C2 C3 119.7(8) . .
C8 C2 C1 119.4(9) . .
C3 C2 C1 120.9(9) . .
C2 C3 C4 118.4(9) . .
C2 C3 H3 120.8 . .
C4 C3 H3 120.8 . .
C5 C4 C3 122.4(9) . .
C5 C4 H4 118.8 . .
C3 C4 H4 118.8 . .
C7 C5 C4 117.5(8) . .
C7 C5 C6 121.5(9) . .
C4 C5 C6 120.9(9) . .
O3 C6 O4 127.1(9) . .
O3 C6 C5 119.4(9) . .
O4 C6 C5 113.5(9) . .
C5 C7 C8 121.3(9) . .
C5 C7 H7 119.4 . .
C8 C7 H7 119.4 . .
C2 C8 C7 120.6(9) . .
C2 C8 H8 119.7 . .
C7 C8 H8 119.7 . .
O5 C9 O6 125.9(9) . .
O5 C9 C10 117.0(9) . .
O6 C9 C10 117.1(10) . .
C16 C10 C11 119.1(8) . .
C16 C10 C9 119.8(9) . .
C11 C10 C9 121.1(8) . .
C10 C11 C12 120.5(8) . .
C10 C11 H11 119.8 . .
C12 C11 H11 119.8 . .
C13 C12 C11 120.2(8) . .
C13 C12 H12 119.9 . .
C11 C12 H12 119.9 . .
C15 C13 C12 117.7(8) . .
C15 C13 C14 122.0(8) . .
C12 C13 C14 120.3(8) . .
O7 C14 O8 125.1(8) . .
O7 C14 C13 117.6(9) . .
O8 C14 C13 117.3(8) . .
C13 C15 C16 122.3(8) . .
C13 C15 H15 118.8 . .
C16 C15 H15 118.8 . .
C10 C16 C15 120.2(9) . .
C10 C16 H16 119.9 . .
C15 C16 H16 119.9 . .
C18 C17 H17C 109.5 . .
C18 C17 H17A 109.5 . .
H17C C17 H17A 109.5 . .
C18 C17 H17B 109.5 . .
H17C C17 H17B 109.5 . .
H17A C17 H17B 109.5 . .
N1 C18 N2 110.1(8) . .
N1 C18 C17 126.5(9) . .
N2 C18 C17 123.4(8) . .
C24 C19 N1 110.0(8) . .
C24 C19 C20 120.0(9) . .
N1 C19 C20 129.9(9) . .
C21 C20 C19 115.1(9) . .
C21 C20 H20 122.5 . .
C19 C20 H20 122.5 . .
C22 C21 C20 124.2(11) . .
C22 C21 H21 117.9 . .
C20 C21 H21 117.9 . .
C21 C22 C23 120.6(11) . .
C21 C22 H22 119.7 . .
C23 C22 H22 119.7 . .
C24 C23 C22 115.6(11) . .
C24 C23 H23 122.2 . .
C22 C23 H23 122.2 . .
C23 C24 C19 124.5(10) . .
C23 C24 N2 131.4(11) . .
C19 C24 N2 104.1(9) . .
C26 C25 N2 110.6(8) . .
C26 C25 H25A 109.5 . .
N2 C25 H25A 109.5 . .
C26 C25 H25B 109.5 . .
N2 C25 H25B 109.5 . .
H25A C25 H25B 108.1 . .
C25 C26 C27 106.4(9) . .
C25 C26 H26A 110.5 . .
C27 C26 H26A 110.5 . .
C25 C26 H26B 110.5 . .
C27 C26 H26B 110.5 . .
H26A C26 H26B 108.6 . .
C26 C27 C28 119.4(9) . .
C26 C27 H27B 107.5 . .
C28 C27 H27B 107.5 . .
C26 C27 H27A 107.5 . .
C28 C27 H27A 107.5 . .
H27B C27 H27A 107.0 . .
C29 C28 C27 100.2(11) . .
C29 C28 H28A 111.7 . .
C27 C28 H28A 111.7 . .
C29 C28 H28B 111.7 . .
C27 C28 H28B 111.7 . .
H28A C28 H28B 109.5 . .
C28 C29 N4 99.4(11) . .
C28 C29 H29B 111.9 . .
N4 C29 H29B 111.9 . .
C28 C29 H29A 111.9 . .
N4 C29 H29A 111.9 . .
H29B C29 H29A 109.6 . .
C31 C30 H30C 109.5 . .
C31 C30 H30B 109.5 . .
H30C C30 H30B 109.5 . .
C31 C30 H30A 109.5 . .
H30C C30 H30A 109.5 . .
H30B C30 H30A 109.5 . .
N3 C31 N4 112.1(9) . .
N3 C31 C30 124.9(10) . .
N4 C31 C30 123.1(10) . .
C37 C32 C33 120.6(9) . .
C37 C32 N3 111.8(9) . .
C33 C32 N3 127.5(10) . .
C34 C33 C32 116.5(11) . .
C34 C33 H33 121.8 . .
C32 C33 H33 121.8 . .
C33 C34 C35 121.6(11) . .
C33 C34 H34 119.2 . .
C35 C34 H34 119.2 . .
C36 C35 C34 122.9(11) . .
C36 C35 H35 118.5 . .
C34 C35 H35 118.5 . .
C35 C36 C37 113.2(11) . .
C35 C36 H36 123.4 . .
C37 C36 H36 123.4 . .
C32 C37 C36 125.1(10) . .
C32 C37 N4 104.1(9) . .
C36 C37 N4 130.7(11) . .

loop_
_geom_bond_atom_site_label_1
_geom_bond_atom_site_label_2
_geom_bond_distance
_geom_bond_site_symmetry_2
Zn1 O2 1.938(5) .
Zn1 O4 1.951(6) 4_565
Zn1 O9 1.964(5) .
Zn1 N1 2.018(6) .
Zn2 O8 1.925(5) 2
Zn2 O5 1.936(6) .
Zn2 O10 1.978(6) .
Zn2 N3 1.997(8) .
N1 C18 1.319(9) .
N1 C19 1.394(9) .
N2 C18 1.359(10) .
N2 C24 1.391(11) .
N2 C25 1.520(10) .
N3 C31 1.332(11) .
N3 C32 1.407(10) .
N4 C31 1.342(12) .
N4 C37 1.402(11) .
N4 C29 1.692(14) .
O1 C1 1.230(10) .
O2 C1 1.278(10) .
O3 C6 1.235(10) .
O4 C6 1.260(10) .
O4 Zn1 1.951(6) 4_566
O5 C9 1.246(11) .
O6 C9 1.255(11) .
O7 C14 1.253(10) .
O8 C14 1.274(10) .
O8 Zn2 1.925(5) 2_545
O9 H9A 0.851(10) .
O9 H9B 0.849(10) .
O10 H10A 0.855(10) .
O10 H10B 0.857(10) .
C1 C2 1.520(10) .
C2 C8 1.363(10) .
C2 C3 1.371(11) .
C3 C4 1.400(11) .
C3 H3 0.9300 .
C4 C5 1.366(11) .
C4 H4 0.9300 .
C5 C7 1.363(11) .
C5 C6 1.512(10) .
C7 C8 1.381(10) .
C7 H7 0.9300 .
C8 H8 0.9300 .
C9 C10 1.490(11) .
C10 C16 1.373(10) .
C10 C11 1.381(10) .
C11 C12 1.402(9) .
C11 H11 0.9300 .
C12 C13 1.399(10) .
C12 H12 0.9300 .
C13 C15 1.369(10) .
C13 C14 1.501(10) .
C15 C16 1.382(10) .
C15 H15 0.9300 .
C16 H16 0.9300 .
C17 C18 1.473(10) .
C17 H17C 0.9600 .
C17 H17A 0.9600 .
C17 H17B 0.9600 .
C19 C24 1.378(11) .
C19 C20 1.402(10) .
C20 C21 1.397(12) .
C20 H20 0.9300 .
C21 C22 1.360(14) .
C21 H21 0.9300 .
C22 C23 1.398(13) .
C22 H22 0.9300 .
C23 C24 1.373(12) .
C23 H23 0.9300 .
C25 C26 1.460(11) .
C25 H25A 0.9700 .
C25 H25B 0.9700 .
C26 C27 1.570(12) .
C26 H26A 0.9700 .
C26 H26B 0.9700 .
C27 C28 1.711(15) .
C27 H27B 0.9700 .
C27 H27A 0.9700 .
C28 C29 1.307(12) .
C28 H28A 0.9700 .
C28 H28B 0.9700 .
C29 H29B 0.9700 .
C29 H29A 0.9700 .
C30 C31 1.510(11) .
C30 H30C 0.9600 .
C30 H30B 0.9600 .
C30 H30A 0.9600 .
C32 C37 1.353(12) .
C32 C33 1.391(11) .
C33 C34 1.382(12) .
C33 H33 0.9300 .
C34 C35 1.390(13) .
C34 H34 0.9300 .
C35 C36 1.386(13) .
C35 H35 0.9300 .
C36 C37 1.401(12) .
C36 H36 0.9300 .
